data_2001885
loop_
_publ_author_name
'Rheingold, A. L.'
'Beall, K. S.'
'Riggs, P. J.'
'Groh, S. E.'

_publ_section_title
;
 Bis(tetraethylammonium) nickel tetrakisthiophenolate: a new polymorph
;
_journal_issue 3
_journal_name_full 'Acta Crystallographica Section C'
_journal_page_first 542
_journal_page_last 543
_journal_paper_doi 10.1107/S0108270192007704
_journal_volume 49
_journal_year 1993
_chemical_formula_moiety '2(C8 H20 N1),C24 H20 Ni1 S4'
_chemical_formula_sum 'C40 H60 N2 Ni S4'
_chemical_formula_weight 755.86
_symmetry_cell_setting orthorhombic
_symmetry_space_group_name_Hall 'P 2ac 2ab'
_symmetry_space_group_name_H-M 'P 21 21 21'
_cell_angle_alpha 90
_cell_angle_beta 90
_cell_angle_gamma 90
_cell_formula_units_Z 4
_cell_length_a 14.145(7)
_cell_length_b 16.482(8)
_cell_length_c 17.589(8)
_cell_volume 4101(3)
_diffrn_radiation_type Mo
_diffrn_radiation_wavelength 0.71073
_exptl_absorpt_coefficient_mu 0.698
_exptl_crystal_density_diffrn 1.224
_exptl_crystal_F_000 1624
_cod_data_source_file hh1015.cif
_cod_data_source_block hh1015_structure_1_of_1
_cod_original_formula_sum 'C40 H60 N2 Ni1 S4'
_cod_database_code 2001885

loop_
_atom_site_label
_atom_site_fract_x
_atom_site_fract_y
_atom_site_fract_z
_atom_site_U_iso_or_equiv
Ni .19098(6) .43470(5) .11788(5) .0407(3)
S(1) .1918(2) .56650(10) .15280(10) .0508(6)
S(2) .13620(10) .38080(10) .23220(10) .0469(6)
S(3) .1363(2) .39060(10) .00230(10) .0540(7)
S(4) .33380(10) .36980(10) .10240(10) .0567(7)
C(11) .2461(3) .6041(2) .0056(3) .049(3)
C(12) .2761 .6575 -.0509 .059(3)
C(13) .2834 .7403 -.0353 .054(3)
C(14) .2608 .7695 .0369 .061(3)
C(15) .2308 .7160 .0934 .046(3)
C(16) .2234 .6333 .0778 .039(2)
C(21) -.0432(4) .4362(3) .1962(2) .052(3)
C(22) -.1367 .4549 .2143 .065(3)
C(23) -.1695 .4440 .2884 .072(3)
C(24) -.1087 .4145 .3444 .065(3)
C(25) -.0152 .3958 .3263 .053(3)
C(26) .0176 .4067 .2522 .046(3)
C(31) -.0474(4) .3727(3) -.0390(3) .070(3)
C(32) -.1413 .3974 -.0467 .100(5)
C(33) -.1680 .4755 -.0251 .108(5)
C(34) -.1009 .5290 .0043 .084(4)
C(35) -.0070 .5044 .0120 .062(3)
C(36) .0197 .4263 -.0096 .047(3)
C(41) .3796(3) .4216(3) .2481(3) .052(3)
C(42) .4433 .4368 .3069 .061(3)
C(43) .5393 .4209 .2967 .073(4)
C(44) .5716 .3897 .2277 .072(4)
C(45) .5079 .3745 .1688 .063(3)
C(46) .4118 .3905 .1790 .049(3)
N(1) .9542(4) .1676(3) .1531(3) .038(2)
C(51) .8746(5) .2194(4) .1828(4) .051(3)
C(52) .8134(6) .2596(5) .1219(5) .072(3)
C(53) .9188(6) .1041(4) .0989(4) .061(3)
C(54) .8360(6) .0535(5) .1261(5) .080(4)
C(55) .9976(5) .1226(4) .2205(4) .048(3)
C(56) 1.0377(6) .1748(5) .2824(4) .065(3)
C(57) 1.0254(5) .2219(4) .1155(5) .057(3)
C(58) 1.1126(6) .1782(6) .0837(6) .097(4)
N(2) .5311(4) .6582(4) .1548(4) .056(2)
C(61) .5848(8) .5983(6) .1039(6) .101(5)
C(62) .5218(7) .5502(6) .0485(5) .101(5)
C(63) .4720(7) .7147(6) .1029(6) .101(5)
C(64) .5236(6) .7602(6) .0429(5) .086(4)
C(65) .4674(8) .6108(7) .2024(7) .112(5)
C(66) .4131(7) .6637(6) .2634(5) .088(4)
C(67) .6007(7) .7095(6) .1943(5) .096(4)
C(68) .6687(7) .6616(7) .2477(6) .111(5)
H(11) .2410 .5471 -.0052 ?
H(12) .2916 .6375 -.1006 ?
H(13) .3041 .7771 -.0741 ?
H(14) .2659 .8265 .0477 ?
H(15) .2152 .7361 .1431 ?
H(21) -.0207 .4437 .1452 ?
H(22) -.1786 .4753 .1758 ?
H(23) -.2338 .4569 .3009 ?
H(24) -.1312 .4070 .3954 ?
H(25) .0267 .3755 .3648 ?
H(31) -.0290 .3190 -.0539 ?
H(32) -.1875 .3605 -.0669 ?
H(33) -.2326 .4924 -.0304 ?
H(34) -.1193 .5828 .0192 ?
H(35) .0392 .5412 .0322 ?
H(41) .3135 .4326 .2551 ?
H(42) .4211 .4582 .3544 ?
H(43) .5832 .4313 .3372 ?
H(44) .6377 .3788 .2207 ?
H(45) .5301 .3531 .1213 ?
H(51A) .8345 .1858 .2136 ?
H(51B) .9015 .2615 .2137 ?
H(52A) .7643 .2906 .1459 ?
H(52B) .7855 .2185 .0904 ?
H(52C) .8518 .2947 .0913 ?
H(53A) .9001 .1310 .0529 ?
H(53B) .9703 .0678 .0883 ?
H(54A) .8187 .0152 .0875 ?
H(54B) .7833 .0884 .1367 ?
H(54C) .8535 .0249 .1716 ?
H(55A) 1.0476 .0889 .2013 ?
H(55B) .9493 .0891 .2425 ?
H(56A) 1.0629 .1409 .3219 ?
H(56B) .9887 .2086 .3030 ?
H(56C) 1.0871 .2082 .2620 ?
H(57A) .9945 .2495 .0744 ?
H(57B) 1.0466 .2609 .1523 ?
H(58A) 1.1538 .2171 .0601 ?
H(58B) 1.0930 .1389 .0467 ?
H(58C) 1.1456 .1514 .1242 ?
H(61A) .6303 .6283 .0747 ?
H(61B) .6170 .5603 .1361 ?
H(62A) .5604 .5146 .0185 ?
H(62B) .4890 .5873 .0157 ?
H(62C) .4767 .5189 .0768 ?
H(63A) .4412 .7537 .1350 ?
H(63B) .4252 .6817 .0781 ?
H(64A) .4799 .7933 .0150 ?
H(64B) .5536 .7225 .0089 ?
H(64C) .5707 .7940 .0661 ?
H(65A) .4216 .5848 .1704 ?
H(65B) .5038 .5704 .2286 ?
H(66A) .3741 .6291 .2941 ?
H(66B) .3743 .7030 .2379 ?
H(66C) .4581 .6912 .2952 ?
H(67A) .6379 .7373 .1568 ?
H(67B) .5669 .7484 .2245 ?
H(68A) .7111 .6987 .2723 ?
H(68B) .7043 .6234 .2181 ?
H(68C) .6325 .6331 .2854 ?

loop_
_geom_angle_atom_site_label_1
_geom_angle_atom_site_label_2
_geom_angle_atom_site_label_3
_geom_angle
S(1) Ni S(2) 97.70(10)
S(2) Ni S(4) 102.50(10)
S(3) Ni S(4) 92.50(10)
S(2) Ni S(3) 122.10(10)
S(1) Ni S(3) 123.20(10)
S(1) Ni S(4) 118.30(10)
Ni S(1) C(16) 113.3(2)
Ni S(3) C(36) 108.4(2)
Ni S(2) C(26) 113.3(2)
Ni S(4) C(46) 111.5(2)
S(1) C(16) C(11) 121.40(10)
S(2) C(26) C(21) 122.00(10)
S(3) C(36) C(31) 118.0(2)
S(4) C(46) C(41) 121.9(2)
S(1) C(16) C(15) 118.50(10)
S(2) C(26) C(25) 118.00(10)
S(3) C(36) C(35) 121.9(2)
S(4) C(46) C(45) 118.1(2)
C(51) N(1) C(53) 111.5(5)
C(53) N(1) C(55) 106.7(5)
C(53) N(1) C(57) 111.0(5)
C(51) N(1) C(55) 107.9(5)
C(51) N(1) C(57) 108.5(5)
C(55) N(1) C(57) 111.2(5)
N(1) C(51) C(52) 115.2(6)
N(1) C(55) C(56) 115.9(6)
N(1) C(53) C(54) 116.1(6)
N(1) C(57) C(58) 114.9(6)
N(2) C(61) C(62) 114.5(8)
N(2) C(65) C(66) 113.3(8)
N(2) C(63) C(64) 117.1(8)
N(2) C(67) C(68) 113.9(8)
C(61) N(2) C(63) 108.0(7)
C(63) N(2) C(65) 109.0(7)
C(63) N(2) C(67) 107.1(7)
C(61) N(2) C(65) 107.3(7)
C(61) N(2) C(67) 108.3(7)
C(65) N(2) C(67) 116.8(7)

loop_
_geom_bond_atom_site_label_1
_geom_bond_atom_site_label_2
_geom_bond_distance
Ni S(1) 2.258(2)
Ni S(3) 2.293(2)
S(1) C(16) 1.775(5)
S(3) C(36) 1.763(6)
N(1) C(51) 1.506(9)
N(1) C(55) 1.527(9)
C(51) C(52) 1.528(11)
C(55) C(56) 1.499(11)
N(2) C(61) 1.533(12)
N(2) C(65) 1.457(13)
C(61) C(62) 1.539(15)
C(65) C(66) 1.581(15)
Ni S(2) 2.331(2)
Ni S(4) 2.302(2)
S(2) C(26) 1.767(5)
S(4) C(46) 1.775(5)
N(1) C(53) 1.502(9)
N(1) C(57) 1.500(9)
C(53) C(54) 1.516(12)
C(57) C(58) 1.534(12)
N(2) C(63) 1.550(12)
N(2) C(67) 1.471(12)
C(63) C(64) 1.486(14)
C(67) C(68) 1.559(15)
